data_7037086
loop_
_publ_author_name
'Peel, Andrew J.'
'Hedidi, Madani'
'Bentabed-Ababsa, Ghenia'
'Roisnel, Thierry'
'Mongin, Florence'
'Wheatley, Andrew E. H.'

_publ_section_title
;
 Extending motifs in lithiocuprate chemistry: unexpected structural
 diversity in thiocyanate complexes.
;
_journal_issue 14
_journal_name_full 'Dalton transactions (Cambridge, England : 2003)'
_journal_page_first 6094
_journal_page_last 6104
_journal_paper_doi 10.1039/c5dt03882k
_journal_volume 45
_journal_year 2016
_chemical_formula_moiety 'C46 H92 Cu2 Li4 N6 O2 S2'
_chemical_formula_sum 'C46 H92 Cu2 Li4 N6 O2 S2'
_chemical_formula_weight 980.21
_space_group_crystal_system monoclinic
_space_group_IT_number 14
_space_group_name_Hall '-P 2ybc'
_space_group_name_H-M_alt 'P 1 21/c 1'
_symmetry_space_group_name_Hall '-P 2ybc'
_symmetry_space_group_name_H-M 'P 1 21/c 1'
_atom_sites_solution_hydrogens geom
_audit_creation_method SHELXL-2013
_audit_update_record
;
2015-10-05 deposited with the CCDC.
2015-10-30 downloaded from the CCDC.
;
_cell_angle_alpha 90
_cell_angle_beta 98.687(2)
_cell_angle_gamma 90
_cell_formula_units_Z 2
_cell_length_a 16.1549(5)
_cell_length_b 11.4981(3)
_cell_length_c 15.2650(5)
_cell_measurement_reflns_used 9949
_cell_measurement_temperature 180(2)
_cell_measurement_theta_max 66.55
_cell_measurement_theta_min 2.767
_cell_volume 2802.96(15)
_computing_cell_refinement 'SAINT (Bruker, 2014)'
_computing_data_collection 'APEX2 (Bruker, 2014)'
_computing_data_reduction SAINT
_computing_molecular_graphics 'Mercury (Macrae et al., 2008)'
_computing_publication_material SHELXL
_computing_structure_refinement 'SHELXL (Sheldrick, 2015)'
_computing_structure_solution 'SHELXT (Sheldrick, 2015)'
_diffrn_ambient_temperature 180(2)
_diffrn_measured_fraction_theta_full 0.968
_diffrn_measured_fraction_theta_max 0.989
_diffrn_measurement_device_type 'Bruker D8-QUEST PHOTON-100'
_diffrn_measurement_method '\w and \f-scans'
_diffrn_radiation_type CuK\a
_diffrn_radiation_wavelength 1.5418
_diffrn_reflns_av_R_equivalents 0.0513
_diffrn_reflns_av_unetI/netI 0.0352
_diffrn_reflns_Laue_measured_fraction_full 0.968
_diffrn_reflns_Laue_measured_fraction_max 0.989
_diffrn_reflns_limit_h_max 19
_diffrn_reflns_limit_h_min -19
_diffrn_reflns_limit_k_max 13
_diffrn_reflns_limit_k_min -13
_diffrn_reflns_limit_l_max 14
_diffrn_reflns_limit_l_min -17
_diffrn_reflns_number 29571
_diffrn_reflns_point_group_measured_fraction_full 0.968
_diffrn_reflns_point_group_measured_fraction_max 0.989
_diffrn_reflns_theta_full 67.684
_diffrn_reflns_theta_max 66.719
_diffrn_reflns_theta_min 2.767
_diffrn_source 'Incoatec I\mS Cu microsource'
_exptl_absorpt_coefficient_mu 1.908
_exptl_absorpt_correction_T_max 0.753
_exptl_absorpt_correction_T_min 0.626
_exptl_absorpt_correction_type multi-scan
_exptl_absorpt_process_details 'SADABS (Bruker, 2014)'
_exptl_crystal_colour colourless
_exptl_crystal_density_diffrn 1.161
_exptl_crystal_description prismatic
_exptl_crystal_F_000 1056
_exptl_crystal_size_max 0.170
_exptl_crystal_size_mid 0.150
_exptl_crystal_size_min 0.090
_refine_diff_density_max 0.538
_refine_diff_density_min -0.251
_refine_diff_density_rms 0.061
_refine_ls_extinction_method none
_refine_ls_goodness_of_fit_ref 1.016
_refine_ls_hydrogen_treatment constr
_refine_ls_matrix_type full
_refine_ls_number_parameters 326
_refine_ls_number_reflns 4914
_refine_ls_number_restraints 60
_refine_ls_restrained_S_all 1.055
_refine_ls_R_factor_all 0.0538
_refine_ls_R_factor_gt 0.0409
_refine_ls_shift/su_max 0.000
_refine_ls_shift/su_mean 0.000
_refine_ls_structure_factor_coef Fsqd
_refine_ls_weighting_details 'w=1/[\s^2^(Fo^2^)+(0.0591P)^2^+1.7817P] where P=(Fo^2^+2Fc^2^)/3'
_refine_ls_weighting_scheme calc
_refine_ls_wR_factor_gt 0.1043
_refine_ls_wR_factor_ref 0.1129
_reflns_Friedel_coverage 0.000
_reflns_number_gt 3989
_reflns_number_total 4914
_reflns_threshold_expression 'I > 2\s(I)'
_cod_data_source_file c5dt03882k2.cif
_cod_data_source_block aw1511
_cod_depositor_comments 'Adding full bibliography for 7037082--7037087.cif.'
_cod_database_code 7037086
_shelx_space_group_comment
;
The symmetry employed for this shelxl refinement is uniquely defined
by the following loop, which should always be used as a source of
symmetry information in preference to the above space-group names.
They are only intended as comments.
;
_shelx_estimated_absorpt_t_min 0.737
_shelx_estimated_absorpt_t_max 0.847
_shelxl_version_number 2013-4

loop_
_space_group_symop_operation_xyz
'x, y, z'
'-x, y+1/2, -z+1/2'
'-x, -y, -z'
'x, -y-1/2, z-1/2'

loop_
_atom_site_label
_atom_site_type_symbol
_atom_site_fract_x
_atom_site_fract_y
_atom_site_fract_z
_atom_site_U_iso_or_equiv
_atom_site_adp_type
_atom_site_occupancy
_atom_site_site_symmetry_order
_atom_site_calc_flag
_atom_site_refinement_flags_posn
_atom_site_refinement_flags_adp
_atom_site_refinement_flags_occupancy
_atom_site_disorder_assembly
_atom_site_disorder_group
Cu1 Cu 0.20840(2) 0.49650(3) 0.35156(2) 0.02688(13) Uani 1 1 d . . . . .
N1 N 0.19268(11) 0.34749(15) 0.29508(11) 0.0265(4) Uani 1 1 d . . . . .
C1 C 0.13905(13) 0.35681(19) 0.20696(14) 0.0272(5) Uani 1 1 d . . . . .
C2 C 0.12526(15) 0.2377(2) 0.16143(15) 0.0336(5) Uani 1 1 d . . . . .
H2A H 0.0840 0.2462 0.1068 0.040 Uiso 1 1 calc R U . . .
H2B H 0.1787 0.2110 0.1439 0.040 Uiso 1 1 calc R U . . .
C3 C 0.09415(17) 0.1462(2) 0.22020(17) 0.0406(6) Uani 1 1 d . . . . .
H3A H 0.0382 0.1682 0.2336 0.049 Uiso 1 1 calc R U . . .
H3B H 0.0893 0.0702 0.1894 0.049 Uiso 1 1 calc R U . . .
C4 C 0.15559(18) 0.1371(2) 0.30528(17) 0.0436(6) Uani 1 1 d . . . . .
H4A H 0.2097 0.1079 0.2913 0.052 Uiso 1 1 calc R U . . .
H4B H 0.1342 0.0798 0.3448 0.052 Uiso 1 1 calc R U . . .
C5 C 0.17026(16) 0.2539(2) 0.35457(15) 0.0358(5) Uani 1 1 d . . . . .
C6 C 0.09371(18) 0.2803(3) 0.40032(18) 0.0483(7) Uani 1 1 d . . . . .
H6A H 0.1002 0.3572 0.4281 0.072 Uiso 1 1 calc R U . . .
H6B H 0.0893 0.2213 0.4457 0.072 Uiso 1 1 calc R U . . .
H6C H 0.0429 0.2792 0.3562 0.072 Uiso 1 1 calc R U . . .
C7 C 0.24497(19) 0.2387(3) 0.42803(18) 0.0514(7) Uani 1 1 d . . . . .
H7A H 0.2944 0.2161 0.4019 0.077 Uiso 1 1 calc R U . . .
H7B H 0.2323 0.1779 0.4691 0.077 Uiso 1 1 calc R U . . .
H7C H 0.2561 0.3121 0.4602 0.077 Uiso 1 1 calc R U . . .
C8 C 0.05334(14) 0.4154(2) 0.20963(17) 0.0381(6) Uani 1 1 d . . . . .
H8A H 0.0617 0.4889 0.2422 0.057 Uiso 1 1 calc R U . . .
H8B H 0.0181 0.3637 0.2394 0.057 Uiso 1 1 calc R U . . .
H8C H 0.0258 0.4306 0.1490 0.057 Uiso 1 1 calc R U . . .
C9 C 0.18506(15) 0.4330(2) 0.14843(15) 0.0358(5) Uani 1 1 d . . . . .
H9A H 0.2391 0.3975 0.1427 0.054 Uiso 1 1 calc R U . . .
H9B H 0.1943 0.5102 0.1752 0.054 Uiso 1 1 calc R U . . .
H9C H 0.1514 0.4403 0.0897 0.054 Uiso 1 1 calc R U . . .
Li1 Li 0.3172(3) 0.3562(4) 0.2948(3) 0.0458(11) Uani 1 1 d . . . . .
N2 N 0.23905(11) 0.64071(15) 0.40923(11) 0.0260(4) Uani 1 1 d . . . . .
C10 C 0.24567(14) 0.73878(19) 0.34715(15) 0.0295(5) Uani 1 1 d . . . . .
C11 C 0.27236(16) 0.8516(2) 0.39771(16) 0.0392(6) Uani 1 1 d . . . . .
H11A H 0.3311 0.8438 0.4270 0.047 Uiso 1 1 calc R U . . .
H11B H 0.2699 0.9167 0.3549 0.047 Uiso 1 1 calc R U . . .
C12 C 0.21760(18) 0.8803(2) 0.46692(18) 0.0454(6) Uani 1 1 d . . . . .
H12A H 0.1596 0.8953 0.4379 0.054 Uiso 1 1 calc R U . . .
H12B H 0.2387 0.9512 0.4997 0.054 Uiso 1 1 calc R U . . .
C13 C 0.21859(17) 0.7789(2) 0.53063(16) 0.0403(6) Uani 1 1 d . . . . .
H13A H 0.1806 0.7966 0.5740 0.048 Uiso 1 1 calc R U . . .
H13B H 0.2758 0.7702 0.5638 0.048 Uiso 1 1 calc R U . . .
C14 C 0.19167(14) 0.6630(2) 0.48437(14) 0.0315(5) Uani 1 1 d . . . . .
C15 C 0.09601(15) 0.6609(3) 0.45861(18) 0.0472(7) Uani 1 1 d . . . . .
H15A H 0.0794 0.5907 0.4240 0.071 Uiso 1 1 calc R U . . .
H15B H 0.0779 0.7299 0.4231 0.071 Uiso 1 1 calc R U . . .
H15C H 0.0696 0.6608 0.5124 0.071 Uiso 1 1 calc R U . . .
C16 C 0.21491(18) 0.5656(2) 0.55133(16) 0.0430(6) Uani 1 1 d . . . . .
H16A H 0.1979 0.4906 0.5238 0.064 Uiso 1 1 calc R U . . .
H16B H 0.1862 0.5778 0.6027 0.064 Uiso 1 1 calc R U . . .
H16C H 0.2756 0.5657 0.5705 0.064 Uiso 1 1 calc R U . . .
C17 C 0.16547(16) 0.7618(2) 0.28099(16) 0.0399(6) Uani 1 1 d . . . . .
H17A H 0.1473 0.6896 0.2497 0.060 Uiso 1 1 calc R U . . .
H17B H 0.1769 0.8208 0.2380 0.060 Uiso 1 1 calc R U . . .
H17C H 0.1212 0.7897 0.3131 0.060 Uiso 1 1 calc R U . . .
C18 C 0.31436(15) 0.7076(2) 0.29217(17) 0.0372(6) Uani 1 1 d . . . . .
H18A H 0.3677 0.6976 0.3316 0.056 Uiso 1 1 calc R U . . .
H18B H 0.3197 0.7702 0.2498 0.056 Uiso 1 1 calc R U . . .
H18C H 0.2996 0.6350 0.2599 0.056 Uiso 1 1 calc R U . . .
Li2 Li 0.3524(3) 0.5790(4) 0.4480(3) 0.0453(10) Uani 1 1 d . . . . .
N3 N 0.40734(14) 0.4400(2) 0.40327(17) 0.0552(6) Uani 1 1 d . . . . .
S1 S 0.55007(5) 0.30312(7) 0.44197(6) 0.0714(3) Uani 1 1 d . . . . .
O1 O 0.39236(12) 0.31699(18) 0.21078(14) 0.0576(5) Uani 1 1 d D . . . .
C19 C 0.46679(15) 0.3845(2) 0.42023(18) 0.0428(6) Uani 1 1 d . . . . .
C20 C 0.4187(6) 0.2111(5) 0.1801(6) 0.107(3) Uani 0.727(11) 1 d D U P A 1
H20A H 0.4805 0.2060 0.1932 0.128 Uiso 0.727(11) 1 calc R U P A 1
H20B H 0.4023 0.2066 0.1150 0.128 Uiso 0.727(11) 1 calc R U P A 1
C21 C 0.3819(4) 0.1150(5) 0.2216(6) 0.094(3) Uani 0.727(11) 1 d D U P A 1
H21A H 0.4014 0.0415 0.1994 0.141 Uiso 0.727(11) 1 calc R U P A 1
H21B H 0.3208 0.1193 0.2075 0.141 Uiso 0.727(11) 1 calc R U P A 1
H21C H 0.3987 0.1191 0.2859 0.141 Uiso 0.727(11) 1 calc R U P A 1
C20' C 0.4215(10) 0.2005(9) 0.2285(11) 0.074(5) Uani 0.273(11) 1 d D U P A 2
H20C H 0.4015 0.1706 0.2824 0.088 Uiso 0.273(11) 1 calc R U P A 2
H20D H 0.4835 0.1990 0.2386 0.088 Uiso 0.273(11) 1 calc R U P A 2
C21' C 0.3898(13) 0.1281(16) 0.1527(13) 0.114(7) Uani 0.273(11) 1 d D U P A 2
H21D H 0.4118 0.0490 0.1625 0.171 Uiso 0.273(11) 1 calc R U P A 2
H21E H 0.4076 0.1604 0.0992 0.171 Uiso 0.273(11) 1 calc R U P A 2
H21F H 0.3285 0.1261 0.1454 0.171 Uiso 0.273(11) 1 calc R U P A 2
C22 C 0.4439(4) 0.4117(7) 0.1889(4) 0.0744(19) Uani 0.775(13) 1 d D U P A 1
H22A H 0.5034 0.3903 0.2073 0.089 Uiso 0.775(13) 1 calc R U P A 1
H22B H 0.4324 0.4806 0.2240 0.089 Uiso 0.775(13) 1 calc R U P A 1
C23 C 0.4321(4) 0.4445(8) 0.0946(5) 0.101(3) Uani 0.775(13) 1 d D U P A 1
H23A H 0.4691 0.5098 0.0862 0.151 Uiso 0.775(13) 1 calc R U P A 1
H23B H 0.3738 0.4675 0.0757 0.151 Uiso 0.775(13) 1 calc R U P A 1
H23C H 0.4457 0.3781 0.0592 0.151 Uiso 0.775(13) 1 calc R U P A 1
C22' C 0.4542(11) 0.3628(14) 0.1669(17) 0.072(6) Uani 0.225(13) 1 d D U P A 2
H22C H 0.4588 0.3188 0.1121 0.086 Uiso 0.225(13) 1 calc R U P A 2
H22D H 0.5093 0.3634 0.2054 0.086 Uiso 0.225(13) 1 calc R U P A 2
C23' C 0.4230(10) 0.4824(12) 0.1466(17) 0.066(6) Uani 0.225(13) 1 d D U P A 2
H23D H 0.4651 0.5268 0.1206 0.099 Uiso 0.225(13) 1 calc R U P A 2
H23E H 0.4125 0.5204 0.2013 0.099 Uiso 0.225(13) 1 calc R U P A 2
H23F H 0.3709 0.4792 0.1044 0.099 Uiso 0.225(13) 1 calc R U P A 2

loop_
_atom_site_aniso_label
_atom_site_aniso_U_11
_atom_site_aniso_U_22
_atom_site_aniso_U_33
_atom_site_aniso_U_23
_atom_site_aniso_U_13
_atom_site_aniso_U_12
Cu1 0.02780(19) 0.0306(2) 0.0218(2) -0.00134(13) 0.00217(13) 0.00133(12)
N1 0.0299(9) 0.0294(10) 0.0201(9) 0.0017(7) 0.0033(7) -0.0020(7)
C1 0.0302(11) 0.0307(11) 0.0202(11) 0.0003(9) 0.0026(9) -0.0019(9)
C2 0.0385(13) 0.0355(12) 0.0272(13) -0.0047(10) 0.0056(10) -0.0040(10)
C3 0.0517(15) 0.0306(12) 0.0399(14) -0.0057(11) 0.0087(12) -0.0084(11)
C4 0.0599(16) 0.0307(13) 0.0402(15) 0.0069(11) 0.0071(12) -0.0018(12)
C5 0.0465(14) 0.0343(12) 0.0261(13) 0.0058(10) 0.0038(10) -0.0032(11)
C6 0.0625(17) 0.0544(16) 0.0319(14) 0.0014(12) 0.0203(13) -0.0154(14)
C7 0.0679(19) 0.0472(16) 0.0351(15) 0.0136(12) -0.0056(13) -0.0008(14)
C8 0.0316(12) 0.0418(13) 0.0386(14) -0.0023(11) -0.0018(10) 0.0009(10)
C9 0.0442(13) 0.0411(13) 0.0217(12) 0.0041(10) 0.0034(10) -0.0090(11)
Li1 0.030(2) 0.057(3) 0.049(3) -0.010(2) 0.0016(18) 0.0051(19)
N2 0.0280(9) 0.0303(9) 0.0194(9) -0.0008(7) 0.0030(7) 0.0042(7)
C10 0.0328(12) 0.0310(11) 0.0249(12) 0.0007(9) 0.0050(9) 0.0028(9)
C11 0.0507(15) 0.0300(12) 0.0365(14) -0.0002(11) 0.0059(11) 0.0025(11)
C12 0.0629(17) 0.0337(13) 0.0405(15) -0.0065(11) 0.0108(13) 0.0095(12)
C13 0.0548(15) 0.0394(13) 0.0270(13) -0.0068(11) 0.0073(11) 0.0088(12)
C14 0.0377(12) 0.0374(12) 0.0199(11) -0.0029(9) 0.0057(9) 0.0055(10)
C15 0.0384(14) 0.0639(18) 0.0425(15) -0.0042(13) 0.0163(12) 0.0071(13)
C16 0.0617(17) 0.0432(15) 0.0251(13) -0.0003(11) 0.0101(11) 0.0019(12)
C17 0.0455(14) 0.0457(14) 0.0274(13) 0.0045(11) 0.0017(11) 0.0087(12)
C18 0.0413(13) 0.0368(13) 0.0357(14) -0.0007(11) 0.0133(11) -0.0029(10)
Li2 0.035(2) 0.050(3) 0.047(3) -0.003(2) -0.0055(18) 0.0113(19)
N3 0.0351(12) 0.0578(15) 0.0680(17) -0.0143(13) -0.0072(11) 0.0126(11)
S1 0.0462(4) 0.0610(5) 0.0949(7) -0.0263(4) -0.0283(4) 0.0217(4)
O1 0.0459(11) 0.0601(13) 0.0706(14) -0.0178(11) 0.0212(10) 0.0022(9)
C19 0.0339(13) 0.0440(14) 0.0469(16) -0.0124(12) -0.0052(11) -0.0002(12)
C20 0.122(5) 0.102(5) 0.106(6) -0.054(4) 0.049(5) 0.002(4)
C21 0.088(4) 0.064(4) 0.125(6) -0.008(4) 0.002(4) 0.011(3)
C20' 0.048(7) 0.086(9) 0.079(9) -0.024(7) -0.014(6) 0.017(6)
C21' 0.125(13) 0.124(14) 0.084(12) -0.022(11) -0.009(10) -0.035(11)
C22 0.059(3) 0.089(5) 0.080(4) -0.009(3) 0.027(3) -0.016(3)
C23 0.098(4) 0.115(5) 0.095(5) 0.015(4) 0.033(4) -0.009(4)
C22' 0.060(8) 0.071(9) 0.089(11) -0.011(8) 0.029(7) 0.003(7)
C23' 0.050(8) 0.069(10) 0.084(14) 0.000(9) 0.021(8) -0.003(7)

loop_
_atom_type_symbol
_atom_type_description
_atom_type_scat_dispersion_real
_atom_type_scat_dispersion_imag
_atom_type_scat_source
C C 0.0181 0.0091 'International Tables Vol C Tables 4.2.6.8 and 6.1.1.4'
H H 0.0000 0.0000 'International Tables Vol C Tables 4.2.6.8 and 6.1.1.4'
Li Li 0.0008 0.0003 'International Tables Vol C Tables 4.2.6.8 and 6.1.1.4'
N N 0.0311 0.0180 'International Tables Vol C Tables 4.2.6.8 and 6.1.1.4'
O O 0.0492 0.0322 'International Tables Vol C Tables 4.2.6.8 and 6.1.1.4'
S S 0.3331 0.5567 'International Tables Vol C Tables 4.2.6.8 and 6.1.1.4'
Cu Cu -1.9646 0.5888 'International Tables Vol C Tables 4.2.6.8 and 6.1.1.4'

loop_
_geom_angle_atom_site_label_1
_geom_angle_atom_site_label_2
_geom_angle_atom_site_label_3
_geom_angle
_geom_angle_site_symmetry_1
_geom_angle_site_symmetry_3
N2 Cu1 N1 172.64(7) . .
N2 Cu1 Li1 123.09(11) . .
N1 Cu1 Li1 49.67(11) . .
N2 Cu1 Li2 46.20(11) . .
N1 Cu1 Li2 126.69(11) . .
Li1 Cu1 Li2 80.40(13) . .
C5 N1 C1 116.18(17) . .
C5 N1 Cu1 113.55(13) . .
C1 N1 Cu1 111.17(13) . .
C5 N1 Li1 111.9(2) . .
C1 N1 Li1 116.04(19) . .
Cu1 N1 Li1 83.82(15) . .
N1 C1 C9 107.60(17) . .
N1 C1 C2 111.66(17) . .
C9 C1 C2 107.31(18) . .
N1 C1 C8 114.12(18) . .
C9 C1 C8 106.47(19) . .
C2 C1 C8 109.32(18) . .
C3 C2 C1 112.88(19) . .
C3 C2 H2A 109.0 . .
C1 C2 H2A 109.0 . .
C3 C2 H2B 109.0 . .
C1 C2 H2B 109.0 . .
H2A C2 H2B 107.8 . .
C4 C3 C2 108.8(2) . .
C4 C3 H3A 109.9 . .
C2 C3 H3A 109.9 . .
C4 C3 H3B 109.9 . .
C2 C3 H3B 109.9 . .
H3A C3 H3B 108.3 . .
C3 C4 C5 113.0(2) . .
C3 C4 H4A 109.0 . .
C5 C4 H4A 109.0 . .
C3 C4 H4B 109.0 . .
C5 C4 H4B 109.0 . .
H4A C4 H4B 107.8 . .
N1 C5 C7 107.0(2) . .
N1 C5 C6 114.9(2) . .
C7 C5 C6 106.8(2) . .
N1 C5 C4 111.48(19) . .
C7 C5 C4 107.7(2) . .
C6 C5 C4 108.6(2) . .
C5 C6 H6A 109.5 . .
C5 C6 H6B 109.5 . .
H6A C6 H6B 109.5 . .
C5 C6 H6C 109.5 . .
H6A C6 H6C 109.5 . .
H6B C6 H6C 109.5 . .
C5 C7 H7A 109.5 . .
C5 C7 H7B 109.5 . .
H7A C7 H7B 109.5 . .
C5 C7 H7C 109.5 . .
H7A C7 H7C 109.5 . .
H7B C7 H7C 109.5 . .
C1 C8 H8A 109.5 . .
C1 C8 H8B 109.5 . .
H8A C8 H8B 109.5 . .
C1 C8 H8C 109.5 . .
H8A C8 H8C 109.5 . .
H8B C8 H8C 109.5 . .
C1 C9 H9A 109.5 . .
C1 C9 H9B 109.5 . .
H9A C9 H9B 109.5 . .
C1 C9 H9C 109.5 . .
H9A C9 H9C 109.5 . .
H9B C9 H9C 109.5 . .
O1 Li1 N1 135.4(3) . .
O1 Li1 N3 100.68(19) . .
N1 Li1 N3 123.7(2) . .
O1 Li1 Cu1 150.9(3) . .
N1 Li1 Cu1 46.51(10) . .
N3 Li1 Cu1 83.40(15) . .
O1 Li1 C20' 29.6(4) . .
N1 Li1 C20' 129.4(4) . .
N3 Li1 C20' 100.7(3) . .
Cu1 Li1 C20' 175.8(3) . .
O1 Li1 Li2 124.2(2) . .
N1 Li1 Li2 95.60(18) . .
N3 Li1 Li2 33.15(11) . .
Cu1 Li1 Li2 51.09(10) . .
C20' Li1 Li2 133.1(3) . .
C10 N2 C14 116.97(17) . .
C10 N2 Cu1 113.81(13) . .
C14 N2 Cu1 112.09(14) . .
C10 N2 Li2 108.15(19) . .
C14 N2 Li2 113.07(19) . .
Cu1 N2 Li2 89.46(15) . .
N2 C10 C18 107.41(18) . .
N2 C10 C11 111.21(18) . .
C18 C10 C11 107.53(19) . .
N2 C10 C17 114.44(19) . .
C18 C10 C17 106.75(19) . .
C11 C10 C17 109.16(19) . .
C12 C11 C10 112.6(2) . .
C12 C11 H11A 109.1 . .
C10 C11 H11A 109.1 . .
C12 C11 H11B 109.1 . .
C10 C11 H11B 109.1 . .
H11A C11 H11B 107.8 . .
C11 C12 C13 109.3(2) . .
C11 C12 H12A 109.8 . .
C13 C12 H12A 109.8 . .
C11 C12 H12B 109.8 . .
C13 C12 H12B 109.8 . .
H12A C12 H12B 108.3 . .
C12 C13 C14 113.3(2) . .
C12 C13 H13A 108.9 . .
C14 C13 H13A 108.9 . .
C12 C13 H13B 108.9 . .
C14 C13 H13B 108.9 . .
H13A C13 H13B 107.7 . .
N2 C14 C16 106.61(18) . .
N2 C14 C15 114.39(18) . .
C16 C14 C15 107.2(2) . .
N2 C14 C13 111.01(19) . .
C16 C14 C13 107.74(18) . .
C15 C14 C13 109.5(2) . .
C14 C15 H15A 109.5 . .
C14 C15 H15B 109.5 . .
H15A C15 H15B 109.5 . .
C14 C15 H15C 109.5 . .
H15A C15 H15C 109.5 . .
H15B C15 H15C 109.5 . .
C14 C16 H16A 109.5 . .
C14 C16 H16B 109.5 . .
H16A C16 H16B 109.5 . .
C14 C16 H16C 109.5 . .
H16A C16 H16C 109.5 . .
H16B C16 H16C 109.5 . .
C10 C17 H17A 109.5 . .
C10 C17 H17B 109.5 . .
H17A C17 H17B 109.5 . .
C10 C17 H17C 109.5 . .
H17A C17 H17C 109.5 . .
H17B C17 H17C 109.5 . .
C10 C18 Li2 75.02(15) . .
C10 C18 H18A 109.5 . .
Li2 C18 H18A 49.8 . .
C10 C18 H18B 109.5 . .
Li2 C18 H18B 157.2 . .
H18A C18 H18B 109.5 . .
C10 C18 H18C 109.5 . .
Li2 C18 H18C 89.0 . .
H18A C18 H18C 109.5 . .
H18B C18 H18C 109.5 . .
N2 Li2 N3 128.7(2) . .
N2 Li2 S1 117.8(2) . 3_666
N3 Li2 S1 113.17(19) . 3_666
N2 Li2 Cu1 44.33(10) . .
N3 Li2 Cu1 85.62(17) . .
S1 Li2 Cu1 160.66(19) 3_666 .
N2 Li2 C18 58.51(13) . .
N3 Li2 C18 100.6(2) . .
S1 Li2 C18 108.60(18) 3_666 .
Cu1 Li2 C18 70.36(11) . .
N2 Li2 Li1 90.73(17) . .
N3 Li2 Li1 38.01(12) . .
S1 Li2 Li1 150.75(17) 3_666 .
Cu1 Li2 Li1 48.52(10) . .
C18 Li2 Li1 79.81(14) . .
C19 N3 Li2 140.0(2) . .
C19 N3 Li1 110.7(2) . .
Li2 N3 Li1 108.84(19) . .
C19 S1 Li2 103.92(13) . 3_666
C22' O1 C20' 101.9(10) . .
C20 O1 C22 111.4(5) . .
C22' O1 Li1 142.7(9) . .
C20 O1 Li1 132.5(4) . .
C20' O1 Li1 108.2(9) . .
C22 O1 Li1 114.7(4) . .
N3 C19 S1 178.3(3) . .
O1 C20 C21 110.7(5) . .
O1 C20 H20A 109.5 . .
C21 C20 H20A 109.5 . .
O1 C20 H20B 109.5 . .
C21 C20 H20B 109.5 . .
H20A C20 H20B 108.1 . .
C20 C21 H21A 109.5 . .
C20 C21 H21B 109.5 . .
H21A C21 H21B 109.5 . .
C20 C21 H21C 109.5 . .
H21A C21 H21C 109.5 . .
H21B C21 H21C 109.5 . .
O1 C20' C21' 108.6(11) . .
C21' C20' Li1 120.2(11) . .
O1 C20' H20C 110.0 . .
C21' C20' H20C 110.0 . .
Li1 C20' H20C 68.0 . .
O1 C20' H20D 110.0 . .
C21' C20' H20D 110.0 . .
Li1 C20' H20D 127.9 . .
H20C C20' H20D 108.4 . .
C20' C21' H21D 109.5 . .
C20' C21' H21E 109.5 . .
H21D C21' H21E 109.5 . .
C20' C21' H21F 109.5 . .
H21D C21' H21F 109.5 . .
H21E C21' H21F 109.5 . .
O1 C22 C23 115.2(5) . .
O1 C22 H22A 108.5 . .
C23 C22 H22A 108.5 . .
O1 C22 H22B 108.5 . .
C23 C22 H22B 108.5 . .
H22A C22 H22B 107.5 . .
C22 C23 H23A 109.5 . .
C22 C23 H23B 109.5 . .
H23A C23 H23B 109.5 . .
C22 C23 H23C 109.5 . .
H23A C23 H23C 109.5 . .
H23B C23 H23C 109.5 . .
O1 C22' C23' 101.9(11) . .
O1 C22' H22C 111.4 . .
C23' C22' H22C 111.4 . .
O1 C22' H22D 111.4 . .
C23' C22' H22D 111.4 . .
H22C C22' H22D 109.3 . .
C22' C23' H23D 109.5 . .
C22' C23' H23E 109.5 . .
H23D C23' H23E 109.5 . .
C22' C23' H23F 109.5 . .
H23D C23' H23F 109.5 . .
H23E C23' H23F 109.5 . .

loop_
_geom_bond_atom_site_label_1
_geom_bond_atom_site_label_2
_geom_bond_distance
_geom_bond_site_symmetry_2
Cu1 N2 1.9074(18) .
Cu1 N1 1.9175(18) .
Cu1 Li1 2.628(4) .
Cu1 Li2 2.729(4) .
N1 C5 1.487(3) .
N1 C1 1.490(3) .
N1 Li1 2.015(4) .
C1 C9 1.523(3) .
C1 C2 1.537(3) .
C1 C8 1.546(3) .
C2 C3 1.516(3) .
C2 H2A 0.9900 .
C2 H2B 0.9900 .
C3 C4 1.514(4) .
C3 H3A 0.9900 .
C3 H3B 0.9900 .
C4 C5 1.540(3) .
C4 H4A 0.9900 .
C4 H4B 0.9900 .
C5 C7 1.529(3) .
C5 C6 1.539(4) .
C6 H6A 0.9800 .
C6 H6B 0.9800 .
C6 H6C 0.9800 .
C7 H7A 0.9800 .
C7 H7B 0.9800 .
C7 H7C 0.9800 .
C8 H8A 0.9800 .
C8 H8B 0.9800 .
C8 H8C 0.9800 .
C9 H9A 0.9800 .
C9 H9B 0.9800 .
C9 H9C 0.9800 .
Li1 O1 1.947(5) .
Li1 N3 2.250(5) .
Li1 C20' 2.754(15) .
Li1 Li2 3.458(6) .
N2 C10 1.487(3) .
N2 C14 1.494(3) .
N2 Li2 1.970(4) .
C10 C18 1.532(3) .
C10 C11 1.538(3) .
C10 C17 1.541(3) .
C11 C12 1.513(4) .
C11 H11A 0.9900 .
C11 H11B 0.9900 .
C12 C13 1.517(4) .
C12 H12A 0.9900 .
C12 H12B 0.9900 .
C13 C14 1.540(3) .
C13 H13A 0.9900 .
C13 H13B 0.9900 .
C14 C16 1.524(3) .
C14 C15 1.536(3) .
C15 H15A 0.9800 .
C15 H15B 0.9800 .
C15 H15C 0.9800 .
C16 H16A 0.9800 .
C16 H16B 0.9800 .
C16 H16C 0.9800 .
C17 H17A 0.9800 .
C17 H17B 0.9800 .
C17 H17C 0.9800 .
C18 Li2 2.789(5) .
C18 H18A 0.9800 .
C18 H18B 0.9800 .
C18 H18C 0.9800 .
Li2 N3 1.998(5) .
Li2 S1 2.518(4) 3_666
N3 C19 1.149(3) .
S1 C19 1.631(3) .
S1 Li2 2.518(4) 3_666
O1 C22' 1.388(9) .
O1 C20 1.394(6) .
O1 C20' 1.432(9) .
O1 C22 1.441(5) .
C20 C21 1.446(7) .
C20 H20A 0.9900 .
C20 H20B 0.9900 .
C21 H21A 0.9800 .
C21 H21B 0.9800 .
C21 H21C 0.9800 .
C20' C21' 1.454(10) .
C20' H20C 0.9900 .
C20' H20D 0.9900 .
C21' H21D 0.9800 .
C21' H21E 0.9800 .
C21' H21F 0.9800 .
C22 C23 1.473(7) .
C22 H22A 0.9900 .
C22 H22B 0.9900 .
C23 H23A 0.9800 .
C23 H23B 0.9800 .
C23 H23C 0.9800 .
C22' C23' 1.481(10) .
C22' H22C 0.9900 .
C22' H22D 0.9900 .
C23' H23D 0.9800 .
C23' H23E 0.9800 .
C23' H23F 0.9800 .
